data_4060446
loop_
_publ_author_name
'M. Doux'
'L. Ricard'
'P. Le Floch'
'Y. Jean'

_publ_section_title
;
 On the regioselectivity of the addition of O2 on SPS-based Rh(I) and
 Ir(I) complexes
;
_journal_name_full Organometallics
_journal_paper_doi 10.1021/om0492101
_journal_year 2005
_chemical_formula_moiety '(C12 H14 Mo N O3)- (C36 H30 N P2)+'
_chemical_formula_sum 'C48 H44 Mo N2 O3 P2'
_chemical_formula_weight 854.73
_space_group_IT_number 14
_symmetry_cell_setting monoclinic
_symmetry_space_group_name_Hall '-P 2ybc'
_symmetry_space_group_name_H-M 'P 1 21/c 1'
_cell_angle_alpha 90.00
_cell_angle_beta 91.169(3)
_cell_angle_gamma 90.00
_cell_formula_units_Z 4
_cell_length_a 12.344(2)
_cell_length_b 12.934(2)
_cell_length_c 25.757(5)
_cell_measurement_temperature 173(2)
_cell_volume 4111.6(13)
_diffrn_ambient_temperature 173(2)
_exptl_crystal_density_diffrn 1.381
_cod_depositor_comments
;
The following automatic conversions were performed:
'_symmetry_cell_setting' value 'Monoclinic' changed to 'monoclinic'
according to '/home/saulius/struct/CIF-dictionaries/cif_core.dic'
dictionary named 'cif_core.dic' version 2.4.1 from 2010-06-29.

Automatic conversion script
Id: cif_fix_enum 1527 2010-12-29 10:47:43Z saulius 
;
_cod_original_sg_symbol_H-M 'P 21/c'
_cod_database_code 4060446

loop_
_symmetry_equiv_pos_as_xyz
'x, y, z'
'-x, y+1/2, -z+1/2'
'-x, -y, -z'
'x, -y-1/2, z-1/2'

loop_
_atom_site_label
_atom_site_type_symbol
_atom_site_fract_x
_atom_site_fract_y
_atom_site_fract_z
_atom_site_U_iso_or_equiv
_atom_site_adp_type
_atom_site_occupancy
_atom_site_symmetry_multiplicity
_atom_site_calc_flag
_atom_site_refinement_flags
_atom_site_disorder_assembly
_atom_site_disorder_group
Mo1 Mo 0.857713(18) 0.162631(18) 0.072729(9) 0.02608(8) Uani 1 1 d . . .
C1 C 0.9916(2) 0.2082(2) 0.01076(12) 0.0383(7) Uani 1 1 d . . .
C2 C 0.9217(3) 0.1338(2) -0.01249(12) 0.0447(8) Uani 1 1 d . . .
H2A H 0.9425 0.0664 -0.0230 0.054 Uiso 1 1 calc R . .
C3 C 0.8166(3) 0.1752(2) -0.01753(11) 0.0439(8) Uani 1 1 d . . .
H3A H 0.7546 0.1409 -0.0317 0.053 Uiso 1 1 calc R . .
C4 C 0.8199(3) 0.2769(2) 0.00226(11) 0.0378(7) Uani 1 1 d . . .
H4A H 0.7606 0.3236 0.0037 0.045 Uiso 1 1 calc R . .
C5 C 0.9267(2) 0.2969(2) 0.01951(11) 0.0350(7) Uani 1 1 d . . .
H5A H 0.9516 0.3598 0.0346 0.042 Uiso 1 1 calc R . .
C6 C 1.1116(3) 0.1970(3) 0.01943(16) 0.0557(10) Uani 1 1 d . . .
H6A H 1.1482 0.2170 -0.0129 0.067 Uiso 1 1 calc R . .
H6B H 1.1279 0.1231 0.0259 0.067 Uiso 1 1 calc R . .
C7 C 1.1600(3) 0.2596(3) 0.06360(15) 0.0605(11) Uani 1 1 d . . .
H7A H 1.1181 0.2459 0.0952 0.073 Uiso 1 1 calc R . .
H7B H 1.2351 0.2355 0.0704 0.073 Uiso 1 1 calc R . .
N1 N 1.1620(2) 0.3707(2) 0.05455(12) 0.0550(8) Uani 1 1 d . . .
C8 C 1.2456(4) 0.3985(4) 0.01847(18) 0.0829(14) Uani 1 1 d . . .
H8A H 1.2441 0.4734 0.0126 0.124 Uiso 1 1 calc R . .
H8B H 1.2328 0.3625 -0.0145 0.124 Uiso 1 1 calc R . .
H8C H 1.3166 0.3786 0.0330 0.124 Uiso 1 1 calc R . .
C9 C 1.1811(4) 0.4251(5) 0.1030(2) 0.109(2) Uani 1 1 d . . .
H9A H 1.1223 0.4100 0.1268 0.164 Uiso 1 1 calc R . .
H9B H 1.1837 0.4997 0.0963 0.164 Uiso 1 1 calc R . .
H9C H 1.2502 0.4026 0.1185 0.164 Uiso 1 1 calc R . .
C10 C 0.8997(2) 0.2191(2) 0.13924(11) 0.0325(7) Uani 1 1 d . . .
O1 O 0.92627(19) 0.25346(17) 0.17962(8) 0.0506(6) Uani 1 1 d . . .
C11 C 0.9033(2) 0.0318(2) 0.10150(11) 0.0336(7) Uani 1 1 d . . .
O2 O 0.93361(19) -0.04679(17) 0.11899(9) 0.0531(6) Uani 1 1 d . . .
C12 C 0.7187(2) 0.1368(2) 0.10288(11) 0.0330(7) Uani 1 1 d . . .
O3 O 0.63462(17) 0.12032(18) 0.12156(9) 0.0499(6) Uani 1 1 d . . .
N2 N 0.60109(17) 0.74811(17) 0.19430(8) 0.0275(5) Uani 1 1 d . . .
P1 P 0.71907(5) 0.72598(5) 0.21640(3) 0.02247(15) Uani 1 1 d . . .
C13 C 0.8076(2) 0.6601(2) 0.17257(10) 0.0251(6) Uani 1 1 d . . .
C14 C 0.8717(2) 0.7162(2) 0.13938(11) 0.0372(7) Uani 1 1 d . . .
H14A H 0.8740 0.7895 0.1417 0.045 Uiso 1 1 calc R . .
C15 C 0.9323(3) 0.6655(3) 0.10274(12) 0.0495(9) Uani 1 1 d . . .
H15A H 0.9771 0.7041 0.0803 0.059 Uiso 1 1 calc R . .
C16 C 0.9284(3) 0.5602(3) 0.09864(13) 0.0486(9) Uani 1 1 d . . .
H16A H 0.9697 0.5260 0.0731 0.058 Uiso 1 1 calc R . .
C17 C 0.8652(3) 0.5040(3) 0.13129(13) 0.0504(9) Uani 1 1 d . . .
H17A H 0.8626 0.4309 0.1283 0.060 Uiso 1 1 calc R . .
C18 C 0.8048(2) 0.5534(2) 0.16864(12) 0.0383(7) Uani 1 1 d . . .
H18A H 0.7615 0.5141 0.1915 0.046 Uiso 1 1 calc R . .
C19 C 0.7801(2) 0.84893(19) 0.23179(10) 0.0242(6) Uani 1 1 d . . .
C20 C 0.8838(2) 0.8533(2) 0.25298(11) 0.0333(7) Uani 1 1 d . . .
H20A H 0.9222 0.7912 0.2604 0.040 Uiso 1 1 calc R . .
C21 C 0.9317(2) 0.9481(2) 0.26333(12) 0.0395(7) Uani 1 1 d . . .
H21A H 1.0027 0.9511 0.2782 0.047 Uiso 1 1 calc R . .
C22 C 0.8766(2) 1.0379(2) 0.25213(12) 0.0388(7) Uani 1 1 d . . .
H22A H 0.9099 1.1028 0.2592 0.047 Uiso 1 1 calc R . .
C23 C 0.7740(2) 1.0345(2) 0.23083(12) 0.0375(7) Uani 1 1 d . . .
H23A H 0.7364 1.0969 0.2230 0.045 Uiso 1 1 calc R . .
C24 C 0.7249(2) 0.9398(2) 0.22068(11) 0.0311(6) Uani 1 1 d . . .
H24A H 0.6536 0.9373 0.2061 0.037 Uiso 1 1 calc R . .
C25 C 0.7137(2) 0.64764(19) 0.27425(10) 0.0250(6) Uani 1 1 d . . .
C26 C 0.8086(2) 0.6095(2) 0.29798(11) 0.0335(7) Uani 1 1 d . . .
H26A H 0.8769 0.6248 0.2835 0.040 Uiso 1 1 calc R . .
C27 C 0.8038(3) 0.5501(2) 0.34196(11) 0.0384(7) Uani 1 1 d . . .
H27A H 0.8687 0.5252 0.3580 0.046 Uiso 1 1 calc R . .
C28 C 0.7054(3) 0.5266(2) 0.36288(11) 0.0404(7) Uani 1 1 d . . .
H28A H 0.7023 0.4850 0.3932 0.048 Uiso 1 1 calc R . .
C29 C 0.6110(3) 0.5632(2) 0.34008(12) 0.0393(7) Uani 1 1 d . . .
H29A H 0.5432 0.5470 0.3548 0.047 Uiso 1 1 calc R . .
C30 C 0.6148(2) 0.6234(2) 0.29579(11) 0.0307(6) Uani 1 1 d . . .
H30A H 0.5495 0.6482 0.2801 0.037 Uiso 1 1 calc R . .
P2 P 0.51839(5) 0.71164(5) 0.15055(3) 0.02313(16) Uani 1 1 d . . .
C31 C 0.5415(2) 0.7725(2) 0.08882(10) 0.0273(6) Uani 1 1 d . . .
C32 C 0.6144(2) 0.8544(2) 0.08576(11) 0.0363(7) Uani 1 1 d . . .
H32A H 0.6547 0.8756 0.1157 0.044 Uiso 1 1 calc R . .
C33 C 0.6281(3) 0.9049(2) 0.03897(12) 0.0447(8) Uani 1 1 d . . .
H33A H 0.6791 0.9597 0.0367 0.054 Uiso 1 1 calc R . .
C34 C 0.5687(3) 0.8763(3) -0.00387(13) 0.0495(9) Uani 1 1 d . . .
H34A H 0.5769 0.9127 -0.0356 0.059 Uiso 1 1 calc R . .
C35 C 0.4967(3) 0.7951(3) -0.00145(13) 0.0539(9) Uani 1 1 d . . .
H35A H 0.4557 0.7755 -0.0315 0.065 Uiso 1 1 calc R . .
C36 C 0.4844(2) 0.7422(3) 0.04462(11) 0.0438(8) Uani 1 1 d . . .
H36A H 0.4365 0.6849 0.0460 0.053 Uiso 1 1 calc R . .
C37 C 0.5156(2) 0.5744(2) 0.14000(10) 0.0273(6) Uani 1 1 d . . .
C38 C 0.5816(3) 0.5277(2) 0.10404(14) 0.0504(9) Uani 1 1 d . . .
H38A H 0.6226 0.5688 0.0811 0.061 Uiso 1 1 calc R . .
C39 C 0.5875(3) 0.4211(3) 0.10164(16) 0.0642(11) Uani 1 1 d . . .
H39A H 0.6341 0.3893 0.0774 0.077 Uiso 1 1 calc R . .
C40 C 0.5271(3) 0.3608(2) 0.13377(14) 0.0502(9) Uani 1 1 d . . .
H40A H 0.5311 0.2875 0.1316 0.060 Uiso 1 1 calc R . .
C41 C 0.4615(3) 0.4060(2) 0.16873(12) 0.0406(7) Uani 1 1 d . . .
H41A H 0.4193 0.3641 0.1909 0.049 Uiso 1 1 calc R . .
C42 C 0.4555(2) 0.5122(2) 0.17244(11) 0.0336(7) Uani 1 1 d . . .
H42A H 0.4099 0.5429 0.1974 0.040 Uiso 1 1 calc R . .
C43 C 0.3858(2) 0.74796(19) 0.17184(10) 0.0263(6) Uani 1 1 d . . .
C44 C 0.2949(2) 0.7319(3) 0.14060(12) 0.0417(8) Uani 1 1 d . . .
H44A H 0.3020 0.7013 0.1073 0.050 Uiso 1 1 calc R . .
C45 C 0.1935(2) 0.7603(3) 0.15781(15) 0.0529(9) Uani 1 1 d . . .
H45A H 0.1313 0.7505 0.1360 0.063 Uiso 1 1 calc R . .
C46 C 0.1831(3) 0.8024(2) 0.20609(15) 0.0504(9) Uani 1 1 d . . .
H46A H 0.1134 0.8220 0.2177 0.061 Uiso 1 1 calc R . .
C47 C 0.2718(3) 0.8168(2) 0.23788(14) 0.0462(8) Uani 1 1 d . . .
H47A H 0.2637 0.8439 0.2719 0.055 Uiso 1 1 calc R . .
C48 C 0.3735(2) 0.7915(2) 0.22021(12) 0.0368(7) Uani 1 1 d . . .
H48A H 0.4355 0.8043 0.2416 0.044 Uiso 1 1 calc R . .

loop_
_atom_site_aniso_label
_atom_site_aniso_U_11
_atom_site_aniso_U_22
_atom_site_aniso_U_33
_atom_site_aniso_U_23
_atom_site_aniso_U_13
_atom_site_aniso_U_12
Mo1 0.02760(14) 0.02435(13) 0.02628(14) -0.00044(10) 0.00021(9) -0.00354(10)
C1 0.0426(18) 0.0335(16) 0.0395(18) 0.0034(14) 0.0154(14) 0.0053(14)
C2 0.074(2) 0.0285(16) 0.0326(17) -0.0014(13) 0.0154(16) 0.0040(16)
C3 0.062(2) 0.0418(18) 0.0279(16) -0.0010(14) -0.0035(15) -0.0044(16)
C4 0.0465(19) 0.0372(17) 0.0298(16) 0.0044(13) 0.0018(13) 0.0026(14)
C5 0.0440(18) 0.0266(15) 0.0348(17) 0.0027(12) 0.0086(13) -0.0012(13)
C6 0.045(2) 0.0417(19) 0.081(3) 0.0137(19) 0.0272(19) 0.0080(16)
C7 0.0329(18) 0.085(3) 0.064(2) 0.033(2) 0.0082(17) 0.0103(18)
N1 0.0392(16) 0.062(2) 0.063(2) 0.0007(16) -0.0102(14) 0.0031(14)
C8 0.073(3) 0.082(3) 0.093(3) 0.025(3) -0.002(3) -0.026(2)
C9 0.052(3) 0.175(6) 0.100(4) -0.055(4) -0.018(3) 0.014(3)
C10 0.0335(16) 0.0297(15) 0.0342(17) 0.0048(13) 0.0008(13) -0.0100(12)
O1 0.0666(15) 0.0508(14) 0.0340(13) -0.0063(11) -0.0080(11) -0.0197(12)
C11 0.0346(16) 0.0317(17) 0.0346(17) -0.0021(13) 0.0073(13) -0.0047(13)
O2 0.0630(15) 0.0348(13) 0.0619(16) 0.0124(11) 0.0120(12) 0.0089(11)
C12 0.0324(16) 0.0281(15) 0.0384(17) 0.0023(13) -0.0053(13) 0.0016(12)
O3 0.0285(12) 0.0561(14) 0.0654(16) 0.0091(12) 0.0107(11) 0.0007(10)
N2 0.0245(12) 0.0270(12) 0.0306(12) -0.0001(10) -0.0062(10) 0.0013(9)
P1 0.0214(3) 0.0205(3) 0.0254(4) 0.0015(3) -0.0022(3) -0.0001(3)
C13 0.0238(13) 0.0266(14) 0.0249(14) 0.0007(11) -0.0016(11) 0.0016(11)
C14 0.0421(18) 0.0369(17) 0.0327(17) -0.0029(13) 0.0044(13) -0.0105(14)
C15 0.0447(19) 0.069(2) 0.0354(18) -0.0111(17) 0.0122(15) -0.0145(17)
C16 0.0416(19) 0.067(2) 0.0369(19) -0.0145(17) 0.0076(15) 0.0108(17)
C17 0.064(2) 0.0346(18) 0.052(2) -0.0062(16) 0.0024(18) 0.0185(16)
C18 0.0473(18) 0.0295(16) 0.0383(17) 0.0050(13) 0.0073(14) 0.0055(14)
C19 0.0269(14) 0.0227(14) 0.0232(14) 0.0001(11) 0.0014(11) -0.0039(11)
C20 0.0285(15) 0.0297(15) 0.0414(17) -0.0007(13) -0.0062(13) -0.0013(12)
C21 0.0322(16) 0.0381(17) 0.0478(19) -0.0052(14) -0.0056(14) -0.0088(14)
C22 0.0454(18) 0.0306(16) 0.0407(18) -0.0087(14) 0.0070(14) -0.0134(14)
C23 0.0456(18) 0.0245(15) 0.0427(18) -0.0019(13) 0.0070(14) 0.0023(13)
C24 0.0303(15) 0.0269(15) 0.0360(16) -0.0018(12) 0.0003(12) 0.0023(12)
C25 0.0287(14) 0.0208(13) 0.0255(14) -0.0003(11) -0.0012(11) 0.0015(11)
C26 0.0308(15) 0.0341(16) 0.0354(16) 0.0027(13) -0.0023(12) 0.0013(13)
C27 0.0470(19) 0.0336(16) 0.0342(17) 0.0027(13) -0.0107(14) 0.0092(14)
C28 0.059(2) 0.0340(17) 0.0280(16) 0.0059(13) 0.0060(15) 0.0084(15)
C29 0.0444(18) 0.0341(17) 0.0402(18) 0.0055(14) 0.0173(14) 0.0032(14)
C30 0.0293(15) 0.0287(15) 0.0341(16) -0.0010(12) 0.0019(12) 0.0053(12)
P2 0.0212(3) 0.0222(3) 0.0258(4) 0.0004(3) -0.0019(3) -0.0005(3)
C31 0.0236(14) 0.0292(15) 0.0291(15) 0.0043(12) -0.0014(11) 0.0004(11)
C32 0.0437(18) 0.0320(16) 0.0332(16) 0.0016(13) 0.0005(13) -0.0049(13)
C33 0.060(2) 0.0305(17) 0.0436(19) 0.0053(14) 0.0114(16) -0.0068(15)
C34 0.061(2) 0.052(2) 0.0353(18) 0.0130(16) 0.0107(16) 0.0088(18)
C35 0.053(2) 0.078(3) 0.0303(18) 0.0036(17) -0.0057(15) -0.0022(19)
C36 0.0394(18) 0.060(2) 0.0314(17) 0.0032(15) -0.0031(14) -0.0167(16)
C37 0.0239(14) 0.0249(14) 0.0329(15) -0.0017(12) -0.0014(12) -0.0006(11)
C38 0.052(2) 0.0344(18) 0.066(2) -0.0111(16) 0.0245(18) -0.0089(15)
C39 0.067(2) 0.039(2) 0.088(3) -0.022(2) 0.035(2) 0.0004(18)
C40 0.052(2) 0.0260(17) 0.072(3) -0.0056(16) 0.0027(18) -0.0017(15)
C41 0.0463(18) 0.0296(16) 0.0458(19) 0.0046(14) -0.0017(15) -0.0039(14)
C42 0.0389(17) 0.0296(15) 0.0324(16) 0.0001(12) 0.0001(13) 0.0002(13)
C43 0.0242(14) 0.0210(13) 0.0337(15) 0.0064(11) -0.0002(11) 0.0009(11)
C44 0.0279(16) 0.058(2) 0.0392(18) 0.0009(15) -0.0026(13) -0.0013(14)
C45 0.0253(17) 0.068(2) 0.065(2) 0.014(2) -0.0053(16) 0.0004(16)
C46 0.0360(19) 0.0371(18) 0.079(3) 0.0151(18) 0.0224(18) 0.0119(15)
C47 0.047(2) 0.0324(17) 0.060(2) -0.0071(15) 0.0189(17) 0.0054(14)
C48 0.0343(16) 0.0292(15) 0.0469(19) -0.0072(14) 0.0021(14) 0.0023(13)

loop_
_geom_bond_atom_site_label_1
_geom_bond_atom_site_label_2
_geom_bond_distance
_geom_bond_site_symmetry_2
_geom_bond_publ_flag
Mo1 C10 1.924(3) . ?
Mo1 C11 1.927(3) . ?
Mo1 C12 1.927(3) . ?
Mo1 C3 2.375(3) . ?
Mo1 C2 2.377(3) . ?
Mo1 C4 2.380(3) . ?
Mo1 C5 2.381(3) . ?
Mo1 C1 2.394(3) . ?
C1 C2 1.417(4) . ?
C1 C5 1.420(4) . ?
C1 C6 1.501(4) . ?
C2 C3 1.407(5) . ?
C2 H2A 0.9500 . ?
C3 C4 1.412(4) . ?
C3 H3A 0.9500 . ?
C4 C5 1.407(4) . ?
C4 H4A 0.9500 . ?
C5 H5A 0.9500 . ?
C6 C7 1.509(5) . ?
C6 H6A 0.9900 . ?
C6 H6B 0.9900 . ?
C7 N1 1.456(5) . ?
C7 H7A 0.9900 . ?
C7 H7B 0.9900 . ?
N1 C9 1.448(5) . ?
N1 C8 1.449(5) . ?
C8 H8A 0.9800 . ?
C8 H8B 0.9800 . ?
C8 H8C 0.9800 . ?
C9 H9A 0.9800 . ?
C9 H9B 0.9800 . ?
C9 H9C 0.9800 . ?
C10 O1 1.172(3) . ?
C11 O2 1.170(3) . ?
C12 O3 1.173(3) . ?
N2 P2 1.577(2) . ?
N2 P1 1.579(2) . ?
P1 C19 1.800(3) . ?
P1 C13 1.802(3) . ?
P1 C25 1.804(3) . ?
C13 C14 1.383(4) . ?
C13 C18 1.384(4) . ?
C14 C15 1.382(4) . ?
C14 H14A 0.9500 . ?
C15 C16 1.366(5) . ?
C15 H15A 0.9500 . ?
C16 C17 1.368(5) . ?
C16 H16A 0.9500 . ?
C17 C18 1.385(4) . ?
C17 H17A 0.9500 . ?
C18 H18A 0.9500 . ?
C19 C20 1.382(4) . ?
C19 C24 1.386(4) . ?
C20 C21 1.385(4) . ?
C20 H20A 0.9500 . ?
C21 C22 1.373(4) . ?
C21 H21A 0.9500 . ?
C22 C23 1.371(4) . ?
C22 H22A 0.9500 . ?
C23 C24 1.389(4) . ?
C23 H23A 0.9500 . ?
C24 H24A 0.9500 . ?
C25 C30 1.387(4) . ?
C25 C26 1.401(4) . ?
C26 C27 1.371(4) . ?
C26 H26A 0.9500 . ?
C27 C28 1.373(4) . ?
C27 H27A 0.9500 . ?
C28 C29 1.377(4) . ?
C28 H28A 0.9500 . ?
C29 C30 1.383(4) . ?
C29 H29A 0.9500 . ?
C30 H30A 0.9500 . ?
P2 C37 1.796(3) . ?
P2 C43 1.799(3) . ?
P2 C31 1.802(3) . ?
C31 C36 1.383(4) . ?
C31 C32 1.394(4) . ?
C32 C33 1.384(4) . ?
C32 H32A 0.9500 . ?
C33 C34 1.364(5) . ?
C33 H33A 0.9500 . ?
C34 C35 1.378(5) . ?
C34 H34A 0.9500 . ?
C35 C36 1.380(4) . ?
C35 H35A 0.9500 . ?
C36 H36A 0.9500 . ?
C37 C38 1.384(4) . ?
C37 C42 1.386(4) . ?
C38 C39 1.382(5) . ?
C38 H38A 0.9500 . ?
C39 C40 1.370(5) . ?
C39 H39A 0.9500 . ?
C40 C41 1.356(4) . ?
C40 H40A 0.9500 . ?
C41 C42 1.380(4) . ?
C41 H41A 0.9500 . ?
C42 H42A 0.9500 . ?
C43 C48 1.378(4) . ?
C43 C44 1.383(4) . ?
C44 C45 1.386(4) . ?
C44 H44A 0.9500 . ?
C45 C46 1.366(5) . ?
C45 H45A 0.9500 . ?
C46 C47 1.367(5) . ?
C46 H46A 0.9500 . ?
C47 C48 1.383(4) . ?
C47 H47A 0.9500 . ?
C48 H48A 0.9500 . ?
